data_7213021
loop_
_publ_author_name
'Svenstrup, Niels'
'B\/ogevig, Anders'
'Hazell, Rita G.'
'J\/orgensen, Karl Anker'

_publ_contact_author
;
Karl Anker Jorgensen
;
_publ_section_title
;
 Enantioselective \a-amination of ketones mediated by chiral
 nitridomanganese(V) complexes using ammonia as the terminal nitrogen
 source
;
_journal_issue 11
_journal_name_full 'Journal of the Chemical Society, Perkin Transactions 1'
_journal_page_first 1559
_journal_paper_doi 10.1039/a900358d
_journal_year 1999
_chemical_formula_sum 'C38 H42 Mn N3 O2'
_chemical_formula_weight 627.72
_chemical_name_systematic ?
_space_group_IT_number 1
_symmetry_cell_setting triclinic
_symmetry_space_group_name_Hall 'P 1'
_symmetry_space_group_name_H-M 'P 1'
_atom_type_scat_source IntTabIV
_cell_angle_alpha 88.543(1)
_cell_angle_beta 76.608(1)
_cell_angle_gamma 77.637(1)
_cell_formula_units_Z 2
_cell_length_a 10.2919(8)
_cell_length_b 12.0062(9)
_cell_length_c 14.139(1)
_cell_measurement_reflns_used 4475
_cell_measurement_temperature 120
_cell_measurement_theta_max 24
_cell_measurement_theta_min 2
_cell_volume 1659.7(2)
_computing_cell_refinement 'SAINT (Siemens, 1995)'
_computing_data_collection 'SMART (Siemens, 1995)'
_computing_data_reduction 'SAINT (Siemens, 1995)'
_computing_molecular_graphics
;                                  
      ORTEP-III (Burnett & Johnson, 1996), KRYSTAL                    
;
_computing_publication_material KRYSTAL
_computing_structure_refinement 'modified ORFLS(1962), KRYSTAL'
_computing_structure_solution
;                                  
     SIR97 (Cascarano et al., 1996),KRYSTAL(Hazell,1995)              
;
_diffrn_ambient_temperature 120
_diffrn_measurement_device 'Siemens SMART CCD diffractometer'
_diffrn_measurement_method '\w rotation scans with narrow frames'
_diffrn_radiation_monochromator graphite
_diffrn_radiation_source 'x-ray tube'
_diffrn_radiation_type 'Mo K\a'
_diffrn_radiation_wavelength 0.71073
_diffrn_reflns_av_R_equivalents 0.030
_diffrn_reflns_limit_h_max 10
_diffrn_reflns_limit_h_min -11
_diffrn_reflns_limit_k_max 13
_diffrn_reflns_limit_k_min -11
_diffrn_reflns_limit_l_max 10
_diffrn_reflns_limit_l_min -15
_diffrn_reflns_number 6542
_diffrn_reflns_reduction_process 6542
_diffrn_reflns_theta_max 24
_diffrn_reflns_theta_min 2
_diffrn_standards_decay_% 0
_exptl_absorpt_coefficient_mu 0.416
_exptl_absorpt_correction_T_max 0.97
_exptl_absorpt_correction_T_min 0.95
_exptl_absorpt_correction_type integration
_exptl_crystal_colour green
_exptl_crystal_density_diffrn 1.26
_exptl_crystal_density_meas ?
_exptl_crystal_density_method 'not measured'
_exptl_crystal_description plate
_exptl_crystal_F_000 664
_exptl_crystal_size_max .2
_exptl_crystal_size_mid .2
_exptl_crystal_size_min .06
_refine_diff_density_max 0.52(8)
_refine_diff_density_min -0.60(8)
_refine_ls_abs_structure_details
;                                  
Reversed structure gave significantly worse R
;
_refine_ls_extinction_coef 0(15)
_refine_ls_extinction_method
;                                  
B-C type 1                         
Lorentzian isotropic (1974)B-C
;
_refine_ls_goodness_of_fit_obs 2.79
_refine_ls_hydrogen_treatment constr
_refine_ls_matrix_type full
_refine_ls_number_constraints 487
_refine_ls_number_parameters 315
_refine_ls_number_reflns 4697
_refine_ls_number_restraints 0
_refine_ls_R_factor_obs 0.052
_refine_ls_shift/esd_max 0.070
_refine_ls_shift/esd_mean 0.002
_refine_ls_structure_factor_coef F
_refine_ls_weighting_details 'w = 1/{[\s~cs~(F^2^)+F^2^]^1/2^-|F|}^2^'
_refine_ls_weighting_scheme calc
_refine_ls_wR_factor_obs 0.057
_reflns_number_observed 4697
_reflns_number_total 5284
_reflns_observed_criterion I>3\s(I)
_cod_data_source_file 900358dsup1.cif
_cod_data_source_block 2e
_cod_depositor_comments
;
The following automatic conversions were performed:

'_exptl_crystal_density_meas' value 'not measured' was changed to '?'
- the value is perceived as not measured.

Automatic conversion script
Id: cif_fix_values 3008 2015-01-20 13:52:24Z robertas 

The following automatic conversions were performed:

'_refine_ls_weighting_scheme' value '
1/{[\s~cs~(F^2^)+F^2^]^1/2^-|F|}^2^ ' was changed to 'calc'. New tag
'_refine_ls_weighting_details' was created. The value of the new tag
was set to 'w = 1/{[\s~cs~(F^2^)+F^2^]^1/2^-|F|}^2^'.

Automatic conversion script
Id: cif_fix_values 3143 2015-03-26 13:38:13Z robertas 

The following automatic conversions were performed:

'_refine_ls_hydrogen_treatment' value 'constrained' was replaced with
the value 'constr' as specified in the replacement file
'src/cod-tools/trunk/data/replacement-values/replacement_values.lst'.

'_atom_site_thermal_displace_type' value 'Uij' was replaced with the
value 'Uani' as specified in the replacement file
'src/cod-tools/trunk/data/replacement-values/replacement_values.lst'
(88 times).

Automatic conversion script
Id: cif_fix_values 5376 2017-05-30 11:51:03Z andrius 
;
_cod_original_formula_sum C38H42N3O2Mn
_cod_database_code 7213021

loop_
_symmetry_equiv_pos_as_xyz
+x,+y,+z

loop_
_atom_site_aniso_label
_atom_site_aniso_U_11
_atom_site_aniso_U_22
_atom_site_aniso_U_33
_atom_site_aniso_U_12
_atom_site_aniso_U_13
_atom_site_aniso_U_23
Mn 0.0191(4) 0.0197(4) 0.0172(4) -0.0060(3) -0.0066(3) 0.0004(3)
O(1) 0.0200(2) 0.0172(3) 0.0200(2) -0.0035(2) -0.0058(2) -0.0015(2)
O(2) 0.0207(2) 0.0183(3) 0.0211(2) -0.0038(2) -0.0080(2) -0.0011(2)
N(1) 0.0199(2) 0.0147(3) 0.0201(2) -0.0034(2) -0.0065(2) -0.0017(2)
N(2) 0.0199(2) 0.0153(3) 0.0211(2) -0.0038(2) -0.0071(2) -0.0001(2)
N(3) 0.0195(2) 0.0152(3) 0.0221(3) -0.0026(2) -0.0059(2) 0.0001(2)
C(1) 0.0200(2) 0.0174(3) 0.0212(2) -0.0039(2) -0.0051(2) -0.0015(2)
C(2) 0.0218(3) 0.0220(4) 0.0224(3) -0.0054(3) -0.0041(2) -0.0006(2)
C(3) 0.0221(3) 0.0228(5) 0.0258(3) -0.0065(3) -0.0036(3) -0.0003(3)
C(4) 0.0214(4) 0.0202(5) 0.0280(4) -0.0063(3) -0.0047(3) -0.0014(3)
C(5) 0.0207(3) 0.0174(4) 0.0258(3) -0.0051(3) -0.0059(2) -0.0025(2)
C(6) 0.0198(3) 0.0158(3) 0.0224(3) -0.0039(2) -0.0057(2) -0.0022(2)
C(7) 0.0202(3) 0.0152(3) 0.0213(2) -0.0037(2) -0.0066(2) -0.0024(2)
C(8) 0.0219(3) 0.0172(3) 0.0199(2) -0.0045(2) -0.0068(2) -0.0012(2)
C(9) 0.0218(3) 0.0170(3) 0.0211(2) -0.0048(2) -0.0076(2) 0.0007(2)
C(10) 0.0202(3) 0.0165(3) 0.0233(2) -0.0045(2) -0.0077(2) 0.0007(2)
C(11) 0.0204(3) 0.0179(3) 0.0249(3) -0.0046(2) -0.0089(2) 0.0003(2)
C(12) 0.0212(3) 0.0206(4) 0.0293(3) -0.0060(3) -0.0101(2) 0.0013(3)
C(13) 0.0230(3) 0.0245(5) 0.0325(4) -0.0072(3) -0.0127(3) 0.0010(4)
C(14) 0.0249(3) 0.0271(5) 0.0303(4) -0.0074(3) -0.0138(3) 0.0000(4)
C(15) 0.0241(3) 0.0249(4) 0.0257(3) -0.0062(2) -0.0117(2) -0.0007(3)
C(16) 0.0212(2) 0.0195(3) 0.0235(2) -0.0045(2) -0.0094(2) -0.0006(2)
C(17) 0.0250(4) 0.0286(5) 0.0212(2) -0.0071(3) -0.0040(2) 0.0000(3)
C(18) 0.0281(24) 0.0296(5) 0.0216(5) -0.0065(4) -0.0052(11) -0.0042(3)
C(19) 0.0269(5) 0.0309(16) 0.0222(4) -0.0065(9) -0.0068(4) 0.0027(9)
C(20) 0.0300(11) 0.0393(19) 0.0231(3) -0.0119(14) -0.0027(3) 0.0021(4)
C(21) 0.0229(5) 0.0228(7) 0.0341(6) -0.0085(5) -0.0050(4) -0.0012(5)
C(22) 0.0253(3) 0.0214(4) 0.0208(2) -0.0064(2) -0.0087(2) -0.0008(2)
C(23) 0.0322(11) 0.0277(6) 0.0233(9) -0.0059(8) -0.0110(9) -0.0050(7)
C(24) 0.0375(12) 0.0350(8) 0.0247(9) -0.0088(9) -0.0139(10) -0.0047(7)
C(25) 0.0352(6) 0.0350(8) 0.0249(3) -0.0116(5) -0.0153(4) 0.0013(4)
C(26) 0.0341(11) 0.0299(7) 0.0289(9) -0.0069(8) -0.0182(10) 0.0015(7)
C(27) 0.0296(11) 0.0237(6) 0.0262(9) -0.0045(8) -0.0147(10) -0.0003(7)
C(28) 0.0246(3) 0.0216(3) 0.0218(2) -0.0069(2) -0.0071(2) 0.0023(2)
C(29) 0.0270(7) 0.0253(5) 0.0241(7) -0.0053(5) -0.0020(7) 0.0022(5)
C(30) 0.0301(6) 0.0325(7) 0.0256(7) -0.0077(6) -0.0006(6) 0.0033(6)
C(31) 0.0321(5) 0.0358(8) 0.0250(3) -0.0124(5) -0.0045(3) 0.0062(4)
C(32) 0.0350(9) 0.0326(6) 0.0289(7) -0.0112(6) -0.0059(8) 0.0099(5)
C(33) 0.0307(8) 0.0255(4) 0.0276(7) -0.0078(5) -0.0068(8) 0.0074(4)
C(34) 0.0244(4) 0.0286(7) 0.0394(6) -0.0094(5) -0.0149(4) 0.0020(6)
C(35) 0.0278(4) 0.0314(5) 0.0242(3) -0.0077(3) -0.0123(3) -0.0011(3)
C(36) 0.0508(25) 0.0329(5) 0.0255(4) -0.0127(6) -0.0054(8) 0.0017(4)
C(37) 0.0316(5) 0.0467(16) 0.0270(5) -0.0002(9) -0.0066(4) 0.0023(9)
C(38) 0.0423(10) 0.0660(26) 0.0276(3) -0.0258(16) -0.0176(4) 0.0012(5)
Mn' 0.0191(4) 0.0197(4) 0.0172(4) -0.0060(3) -0.0066(3) 0.0004(3)
O(2') 0.0199(2) 0.0172(3) 0.0200(2) -0.0035(2) -0.0058(2) -0.0015(2)
O(1') 0.0206(2) 0.0181(3) 0.0212(2) -0.0038(2) -0.0080(2) -0.0009(2)
N(2') 0.0199(2) 0.0147(3) 0.0202(2) -0.0034(2) -0.0068(2) -0.0016(2)
N(1') 0.0198(2) 0.0156(3) 0.0210(2) -0.0037(2) -0.0067(2) -0.0001(2)
N' 0.0196(2) 0.0150(3) 0.0221(3) -0.0026(2) -0.0058(2) -0.0001(2)
C(16') 0.0200(2) 0.0175(3) 0.0212(2) -0.0039(2) -0.0051(2) -0.0016(2)
C(15') 0.0217(3) 0.0221(4) 0.0224(3) -0.0054(3) -0.0040(2) -0.0009(2)
C(14') 0.0220(3) 0.0230(5) 0.0256(3) -0.0064(3) -0.0035(3) -0.0006(3)
C(13') 0.0211(3) 0.0201(5) 0.0278(4) -0.0061(3) -0.0048(3) -0.0017(3)
C(12') 0.0205(3) 0.0174(4) 0.0255(3) -0.0049(3) -0.0059(2) -0.0025(2)
C(11') 0.0197(3) 0.0157(3) 0.0222(3) -0.0038(2) -0.0058(2) -0.0022(2)
C(10') 0.0201(3) 0.0152(3) 0.0213(2) -0.0036(2) -0.0068(2) -0.0023(2)
C(9') 0.0218(3) 0.0167(3) 0.0207(2) -0.0045(2) -0.0079(2) -0.0002(2)
C(8') 0.0217(3) 0.0176(3) 0.0203(2) -0.0047(2) -0.0064(2) 0.0000(2)
C(7') 0.0200(3) 0.0169(3) 0.0232(2) -0.0044(2) -0.0072(2) 0.0008(2)
C(6') 0.0203(3) 0.0181(3) 0.0251(3) -0.0046(2) -0.0088(2) 0.0006(2)
C(5') 0.0211(3) 0.0209(4) 0.0295(3) -0.0060(3) -0.0101(2) 0.0015(3)
C(4') 0.0230(3) 0.0245(5) 0.0327(4) -0.0073(3) -0.0128(3) 0.0010(4)
C(3') 0.0249(3) 0.0268(5) 0.0302(4) -0.0074(3) -0.0137(3) -0.0003(3)
C(2') 0.0241(3) 0.0249(4) 0.0258(3) -0.0062(2) -0.0117(2) -0.0008(3)
C(1') 0.0211(2) 0.0193(3) 0.0236(2) -0.0045(2) -0.0093(2) -0.0004(2)
C(35') 0.0248(3) 0.0287(5) 0.0212(2) -0.0070(3) -0.0038(2) -0.0005(3)
C(36') 0.0249(3) 0.0294(5) 0.0214(2) -0.0059(3) -0.0037(2) -0.0051(3)
C(37') 0.0267(4) 0.0298(5) 0.0212(3) -0.0076(4) -0.0061(3) 0.0029(3)
C(38') 0.0287(5) 0.0373(9) 0.0230(3) -0.0100(5) -0.0021(3) 0.0009(3)
C(34') 0.0224(4) 0.0229(7) 0.0337(6) -0.0081(5) -0.0051(4) -0.0017(5)
C(28') 0.0251(3) 0.0210(4) 0.0213(2) -0.0063(2) -0.0094(2) 0.0001(2)
C(29') 0.0271(4) 0.0242(4) 0.0206(2) -0.0076(3) -0.0080(2) -0.0024(3)
C(30') 0.0323(6) 0.0312(6) 0.0218(2) -0.0103(4) -0.0102(3) -0.0027(4)
C(31') 0.0353(6) 0.0353(8) 0.0243(3) -0.0118(5) -0.0148(4) 0.0011(4)
C(32') 0.0323(5) 0.0308(7) 0.0265(4) -0.0101(4) -0.0159(4) 0.0045(4)
C(33') 0.0273(4) 0.0236(4) 0.0247(3) -0.0074(3) -0.0127(3) 0.0031(3)
C(22') 0.0246(3) 0.0218(3) 0.0218(2) -0.0070(2) -0.0069(2) 0.0023(2)
C(23') 0.0269(4) 0.0273(5) 0.0218(2) -0.0085(3) -0.0047(2) 0.0017(3)
C(24') 0.0310(5) 0.0341(7) 0.0238(2) -0.0118(4) -0.0049(3) 0.0050(4)
C(25') 0.0331(6) 0.0342(7) 0.0273(3) -0.0135(5) -0.0083(4) 0.0097(4)
C(26') 0.0307(6) 0.0273(5) 0.0290(4) -0.0112(4) -0.0110(4) 0.0094(4)
C(27') 0.0263(4) 0.0219(3) 0.0254(3) -0.0080(3) -0.0098(3) 0.0053(3)
C(21') 0.0246(4) 0.0288(7) 0.0400(6) -0.0096(5) -0.0151(4) 0.0019(6)
C(17') 0.0276(4) 0.0308(5) 0.0243(3) -0.0076(3) -0.0121(2) -0.0019(3)
C(18') 0.0278(4) 0.0324(5) 0.0233(3) -0.0077(3) -0.0121(3) 0.0022(3)
C(19') 0.0277(4) 0.0296(5) 0.0238(3) -0.0070(3) -0.0099(2) -0.0060(3)
C(20') 0.0333(5) 0.0402(8) 0.0276(3) -0.0107(4) -0.0157(3) -0.0030(4)
Mn" 0.0191(4) 0.0197(4) 0.0172(4) -0.0060(3) -0.0066(3) 0.0004(3)
N" 0.0196(2) 0.0150(3) 0.0221(3) -0.0026(2) -0.0058(2) -0.0001(2)

loop_
_atom_site_label
_atom_site_fract_x
_atom_site_fract_y
_atom_site_fract_z
_atom_site_U_iso_or_equiv
_atom_site_thermal_displace_type
_atom_site_occupancy
Mn 0.9008 0.7198 0.5014 0.0180(4) Uani 1.000
O(1) 1.0549(6) 0.7280(4) 0.3981(4) 0.0189(3) Uani 1.000
O(2) 0.8419(6) 0.6456(4) 0.4049(4) 0.0195(3) Uani 1.000
N(1) 1.0105(6) 0.7278(4) 0.5954(5) 0.0179(3) Uani 1.000
N(2) 0.8159(6) 0.6242(4) 0.6011(4) 0.0184(3) Uani 1.000
N 0.8000(6) 0.8365(5) 0.5179(4) 0.0189(3) Uani 1.000
C(1) 1.1560(9) 0.7770(6) 0.4024(6) 0.0194(3) Uani 1.000
C(2) 1.2366(9) 0.8076(6) 0.3130(6) 0.0221(3) Uani 1.000
C(3) 1.3449(9) 0.8618(6) 0.3216(7) 0.0236(4) Uani 1.000
C(4) 1.3770(9) 0.8847(6) 0.4052(7) 0.0230(5) Uani 1.000
C(5) 1.3030(9) 0.8515(6) 0.4913(6) 0.0210(4) Uani 1.000
C(6) 1.1941(9) 0.7970(6) 0.4891(6) 0.0191(3) Uani 1.000
C(7) 1.1213(8) 0.7648(6) 0.5823(6) 0.0186(3) Uani 1.000
C(8) 0.9398(7) 0.7078(5) 0.6972(5) 0.0193(3) Uani 1.000
C(9) 0.8711(7) 0.6060(5) 0.6895(5) 0.0194(3) Uani 1.000
C(10) 0.7116(7) 0.5837(5) 0.5937(5) 0.0195(3) Uani 1.000
C(11) 0.6563(8) 0.5864(6) 0.5116(6) 0.0204(3) Uani 1.000
C(12) 0.5284(8) 0.5498(6) 0.5266(7) 0.0228(4) Uani 1.000
C(13) 0.4720(9) 0.5396(7) 0.4488(7) 0.0253(4) Uani 1.000
C(14) 0.5413(9) 0.5631(7) 0.3563(7) 0.0259(4) Uani 1.000
C(15) 0.6706(9) 0.5931(7) 0.3381(7) 0.0237(3) Uani 1.000
C(16) 0.7251(9) 0.6112(7) 0.4173(7) 0.0207(3) Uani 1.000
C(17) 1.2077(9) 0.7859(7) 0.2146(7) 0.0249(4) Uani 1.000
C(18) 1.2190(9) 0.6594(6) 0.1995(6) 0.0264(16) Uani 1.000
C(19) 1.0610(9) 0.8518(7) 0.2134(6) 0.0265(11) Uani 1.000
C(20) 1.3043(9) 0.8283(7) 0.1307(7) 0.0307(14) Uani 1.000
C(21) 1.4909(9) 0.9458(6) 0.4056(6) 0.0263(6) Uani 1.000
C(22) 1.0239(8) 0.6913(6) 0.7733(6) 0.0217(3) Uani 1.000
C(23) 1.0000(8) 0.7732(6) 0.8439(5) 0.0269(10) Uani 1.000
C(24) 1.0742(9) 0.7604(7) 0.9149(6) 0.0310(11) Uani 1.000
C(25) 1.1752(9) 0.6633(7) 0.9148(7) 0.0297(7) Uani 1.000
C(26) 1.2003(8) 0.5794(6) 0.8430(5) 0.0292(10) Uani 1.000
C(27) 1.1241(8) 0.5943(6) 0.7737(6) 0.0253(10) Uani 1.000
C(28) 0.7655(9) 0.5939(7) 0.7812(7) 0.0221(3) Uani 1.000
C(29) 0.6541(7) 0.6821(6) 0.8156(5) 0.0262(7) Uani 1.000
C(30) 0.5552(8) 0.6686(6) 0.8971(5) 0.0302(7) Uani 1.000
C(31) 0.5631(8) 0.5664(7) 0.9449(6) 0.0306(6) Uani 1.000
C(32) 0.6715(8) 0.4784(6) 0.9124(6) 0.0319(8) Uani 1.000
C(33) 0.7743(8) 0.4906(6) 0.8282(5) 0.0278(8) Uani 1.000
C(34) 0.3398(9) 0.5014(7) 0.4615(7) 0.0290(6) Uani 1.000
C(35) 0.7428(9) 0.6181(6) 0.2327(6) 0.0265(4) Uani 1.000
C(36) 0.7491(10) 0.7468(7) 0.2232(6) 0.0364(16) Uani 1.000
C(37) 0.8874(9) 0.5451(7) 0.2078(6) 0.0364(11) Uani 1.000
C(38) 0.6698(10) 0.5900(7) 0.1565(7) 0.0415(18) Uani 1.000
Mn' 0.9553(1) 1.1073(1) 0.7037(1) 0.0180(4) Uani 0.880(2)
O(2') 0.7999(6) 1.1062(4) 0.8077(4) 0.0189(3) Uani 1.000
O(1') 1.0230(6) 1.1778(4) 0.7950(4) 0.0195(3) Uani 1.000
N(2') 0.8340(7) 1.1292(4) 0.6121(5) 0.0179(3) Uani 1.000
N(1') 1.0674(6) 1.1742(4) 0.5966(4) 0.0184(3) Uani 1.000
N' 1.0270(7) 0.9810(5) 0.6900(5) 0.0189(3) Uani 0.880(2)
C(16') 0.6939(9) 1.0582(6) 0.8056(6) 0.0195(3) Uani 1.000
C(15') 0.6085(9) 1.0295(7) 0.8937(6) 0.0221(3) Uani 1.000
C(14') 0.5030(9) 0.9803(7) 0.8877(7) 0.0236(4) Uani 1.000
C(13') 0.4684(9) 0.9617(6) 0.7955(6) 0.0229(4) Uani 1.000
C(12') 0.5476(9) 0.9934(6) 0.7155(6) 0.0208(4) Uani 1.000
C(11') 0.6629(9) 1.0418(6) 0.7136(6) 0.0190(3) Uani 1.000
C(10') 0.7240(8) 1.0862(6) 0.6277(6) 0.0185(3) Uani 1.000
C(9') 0.8771(7) 1.1920(5) 0.5238(5) 0.0192(3) Uani 1.000
C(8') 1.0332(7) 1.1637(6) 0.5017(5) 0.0195(3) Uani 1.000
C(7') 1.1768(7) 1.2121(5) 0.6009(5) 0.0196(3) Uani 1.000
C(6') 1.2193(8) 1.2306(6) 0.6871(6) 0.0205(3) Uani 1.000
C(5') 1.3425(8) 1.2686(6) 0.6772(6) 0.0229(4) Uani 1.000
C(4') 1.3868(9) 1.2914(7) 0.7547(7) 0.0253(5) Uani 1.000
C(3') 1.3045(9) 1.2769(7) 0.8471(7) 0.0258(4) Uani 1.000
C(2') 1.1862(9) 1.2394(7) 0.8664(7) 0.0238(3) Uani 1.000
C(1') 1.1389(9) 1.2147(7) 0.7808(6) 0.0206(3) Uani 1.000
C(35') 0.6359(9) 1.0560(7) 0.9919(6) 0.0249(4) Uani 1.000
C(36') 0.6175(9) 1.1874(6) 1.0034(6) 0.0254(4) Uani 1.000
C(37') 0.7760(9) 0.9970(6) 1.0029(6) 0.0256(4) Uani 1.000
C(38') 0.5323(9) 1.0184(7) 1.0780(7) 0.0298(6) Uani 1.000
C(34') 0.3466(8) 0.9100(6) 0.7935(7) 0.0260(6) Uani 1.000
C(28') 0.8156(8) 1.1778(6) 0.4407(5) 0.0216(3) Uani 1.000
C(29') 0.8408(8) 1.0739(6) 0.3886(5) 0.0232(4) Uani 1.000
C(30') 0.7835(9) 1.0648(7) 0.3131(6) 0.0272(6) Uani 1.000
C(31') 0.6979(9) 1.1576(7) 0.2843(7) 0.0297(7) Uani 1.000
C(32') 0.6677(8) 1.2613(6) 0.3322(6) 0.0279(6) Uani 1.000
C(33') 0.7287(8) 1.2707(6) 0.4111(6) 0.0238(4) Uani 1.000
C(22') 1.1010(9) 1.2308(7) 0.4206(7) 0.0222(3) Uani 1.000
C(23') 1.2038(8) 1.1774(6) 0.3456(5) 0.0251(4) Uani 1.000
C(24') 1.2680(8) 1.2426(6) 0.2730(6) 0.0292(6) Uani 1.000
C(25') 1.2258(8) 1.3589(6) 0.2735(6) 0.0305(6) Uani 1.000
C(26') 1.1199(7) 1.4138(6) 0.3484(5) 0.0277(5) Uani 1.000
C(27') 1.0574(7) 1.3503(6) 0.4217(5) 0.0235(4) Uani 1.000
C(21') 1.5197(9) 1.3351(7) 0.7447(7) 0.0293(6) Uani 1.000
C(17') 1.1024(9) 1.2326(6) 0.9674(6) 0.0263(4) Uani 1.000
C(18') 1.0972(9) 1.1091(6) 0.9902(6) 0.0266(4) Uani 1.000
C(19') 0.9562(9) 1.3057(6) 0.9827(6) 0.0261(4) Uani 1.000
C(20') 1.1693(9) 1.2719(6) 1.0459(6) 0.0318(6) Uani 1.000
Mn" 0.9077(9) 1.1865(9) 0.7022(6) 0.0191 Uiso 0.120(2)
N" 0.8452(43) 1.2987(34) 0.7115(32) 0.0196 Uiso 0.120(2)
H(3) 1.399 0.884 0.263 0.028 Uiso 1.
H(5) 1.324 0.865 0.551 0.026 Uiso 1.
H(7) 1.158 0.771 0.637 0.023 Uiso 1.
H(8) 0.868 0.773 0.717 0.024 Uiso 1.
H(9) 0.940 0.538 0.680 0.024 Uiso 1.
H(10) 0.668 0.548 0.650 0.024 Uiso 1.
H(12) 0.483 0.533 0.590 0.028 Uiso 1.
H(14) 0.500 0.559 0.303 0.033 Uiso 1.
H(23) 0.931 0.840 0.844 0.033 Uiso 1.
H(24) 1.056 0.818 0.964 0.039 Uiso 1.
H(25) 1.227 0.654 0.963 0.038 Uiso 1.
H(26) 1.269 0.512 0.842 0.037 Uiso 1.
H(27) 1.141 0.537 0.725 0.032 Uiso 1.
H(29) 0.646 0.752 0.783 0.031 Uiso 1.
H(30) 0.481 0.730 0.921 0.035 Uiso 1.
H(31) 0.493 0.558 1.000 0.037 Uiso 1.
H(32) 0.679 0.409 0.946 0.039 Uiso 1.
H(33) 0.848 0.428 0.804 0.034 Uiso 1.
H(18a) 1.205(2) 0.647(1) 0.137(1) 0.032 Uiso 1.
H(18b) 1.152(2) 0.635(1) 0.248(1) 0.032 Uiso 1.
H(18c) 1.308(1) 0.620(1) 0.204(2) 0.032 Uiso 1.
H(19a) 1.039(1) 0.832(1) 0.155(1) 0.032 Uiso 1.
H(19b) 1.058(1) 0.931(1) 0.216(1) 0.032 Uiso 1.
H(19c) 0.999(1) 0.831(1) 0.268(1) 0.032 Uiso 1.
H(20a) 1.395(1) 0.790(1) 0.130(1) 0.037 Uiso 1.
H(20b) 1.295(2) 0.908(1) 0.139(1) 0.037 Uiso 1.
H(20c) 1.282(1) 0.813(2) 0.072(1) 0.037 Uiso 1.
H(21a) 1.575(1) 0.892(1) 0.394(1) 0.032 Uiso 1.
H(21b) 1.475(1) 0.983(1) 0.467(1) 0.032 Uiso 1.
H(21c) 1.493(1) 1.001(1) 0.356(1) 0.032 Uiso 1.
H(34a) 0.288(1) 0.518(2) 0.526(1) 0.037 Uiso 1.
H(34b) 0.359(1) 0.422(1) 0.449(1) 0.037 Uiso 1.
H(34c) 0.290(1) 0.541(1) 0.417(1) 0.037 Uiso 1.
H(36a) 0.797(2) 0.759(1) 0.159(1) 0.044 Uiso 1.
H(36b) 0.795(2) 0.766(1) 0.269(1) 0.044 Uiso 1.
H(36c) 0.659(1) 0.792(1) 0.235(2) 0.044 Uiso 1.
H(37a) 0.927(1) 0.553(2) 0.141(1) 0.042 Uiso 1.
H(37b) 0.883(1) 0.468(1) 0.221(2) 0.042 Uiso 1.
H(37c) 0.940(1) 0.571(1) 0.246(1) 0.042 Uiso 1.
H(38a) 0.728(1) 0.592(2) 0.094(1) 0.054 Uiso 1.
H(38b) 0.587(1) 0.645(1) 0.162(1) 0.054 Uiso 1.
H(38c) 0.651(2) 0.516(1) 0.168(1) 0.054 Uiso 1.
H(14') 0.450 0.957 0.946 0.028 Uiso 1.
H(12') 0.526 0.983 0.655 0.025 Uiso 1.
H(10') 0.682 1.086 0.575 0.023 Uiso 1.
H(9') 0.849 1.271 0.542 0.024 Uiso 1.
H(8') 1.062 1.086 0.482 0.024 Uiso 1.
H(7') 1.233 1.229 0.541 0.024 Uiso 1.
H(5') 1.395 1.278 0.614 0.029 Uiso 1.
H(3') 1.336 1.296 0.902 0.033 Uiso 1.
H(29') 0.899 1.009 0.407 0.029 Uiso 1.
H(30') 0.802 0.994 0.279 0.034 Uiso 1.
H(31') 0.659 1.150 0.231 0.038 Uiso 1.
H(32') 0.608 1.325 0.313 0.036 Uiso 1.
H(33') 0.710 1.342 0.444 0.030 Uiso 1.
H(23') 1.232 1.097 0.343 0.030 Uiso 1.
H(24') 1.342 1.206 0.223 0.036 Uiso 1.
H(25') 1.269 1.402 0.223 0.038 Uiso 1.
H(26') 1.091 1.494 0.349 0.035 Uiso 1.
H(27')) 0.985 1.388 0.473 0.029 Uiso 1.
H(36a') 0.638(2) 1.204(1) 1.063(1) 0.030 Uiso 1.
H(36b') 0.525(1) 1.223(1) 1.004(2) 0.030 Uiso 1.
H(36c') 0.678(2) 1.214(1) 0.950(1) 0.030 Uiso 1.
H(37a') 0.787(1) 1.018(1) 1.064(1) 0.031 Uiso 1.
H(37b') 0.843(1) 1.020(1) 0.952(1) 0.031 Uiso 1.
H(37c') 0.784(1) 0.917(1) 0.999(1) 0.031 Uiso 1.
H(38a') 0.553(1) 1.036(2) 1.137(1) 0.036 Uiso 1.
H(38b') 0.539(2) 0.939(1) 1.072(1) 0.036 Uiso 1.
H(38c') 0.443(1) 1.058(1) 1.076(1) 0.036 Uiso 1.
H(18a') 1.036(2) 1.106(1) 1.051(1) 0.033 Uiso 1.
H(18b') 1.186(1) 1.068(1) 0.992(2) 0.033 Uiso 1.
H(18c') 1.067(2) 1.077(1) 0.941(1) 0.033 Uiso 1.
H(19a') 0.906(1) 1.295(1) 1.047(1) 0.032 Uiso 1.
H(19b') 0.913(1) 1.283(1) 0.936(1) 0.032 Uiso 1.
H(19c') 0.961(1) 1.384(1) 0.975(1) 0.032 Uiso 1.
H(20a') 1.122(1) 1.254(2) 1.108(1) 0.040 Uiso 1.
H(20b') 1.164(2) 1.352(1) 1.042(1) 0.040 Uiso 1.
H(20c') 1.262(1) 1.233(1) 1.034(1) 0.040 Uiso 1.
H(34a') 0.379(1) 0.837(1) 0.762(1) 0.032 Uiso 1.
H(34b') 0.289(1) 0.958(1) 0.759(1) 0.032 Uiso 1.
H(34c') 0.298(1) 0.903(2) 0.858(1) 0.032 Uiso 1.
H(21a') 1.582(1) 1.282(1) 0.773(1) 0.037 Uiso 1.
H(21b') 1.499(1) 1.407(1) 0.778(1) 0.037 Uiso 1.
H(21c') 1.559(1) 1.343(2) 0.678(1) 0.037 Uiso 1.

loop_
_geom_angle_atom_site_label_1
_geom_angle_atom_site_label_2
_geom_angle_atom_site_label_3
_geom_angle
O(1) Mn N 110.0(3)
O(2) Mn N 103.3(3)
N(1) Mn N 101.9(3)
N(2) Mn N 103.8(3)
O(1) Mn O(2) 84.4(2)
O(1) Mn N(1) 89.7(3)
O(1) Mn N(2) 146.1(2)
O(2) Mn N(1) 154.7(2)
O(2) Mn N(2) 89.5(2)
N(1) Mn N(2) 81.8(2)
Mn O(1) C(1) 126.4(5)
Mn O(2) C(16) 126.2(5)
C(7) N(1) C(8) 118.0(6)
Mn N(1) C(7) 127.8(6)
Mn N(1) C(8) 113.2(4)
C(9) N(2) C(10) 120.8(6)
Mn N(2) C(10) 122.4(5)
Mn N(2) C(9) 116.8(4)
O(1') Mn' N' 109.6(3)
O(2') Mn' N' 103.1(3)
N(1') Mn' N' 101.2(3)
N(2') Mn' N' 104.2(3)
O(2') Mn' O(1') 85.7(2)
O(1') Mn' N(1') 90.7(2)
O(1') Mn' N(2') 146.2(2)
O(2') Mn' N(1') 155.3(2)
O(2') Mn' N(2') 89.0(3)
N(2') Mn' N(1') 80.5(3)
N(2') Mn" N(1') 84.4(4)
O(1') Mn" N(2') 155.2(7)
O(2') Mn" N(2') 90.0(4)
O(1') Mn" N(1') 89.7(4)
O(2') Mn" N(1') 146.8(7)
O(2') Mn" O(1') 81.8(4)
N(2') Mn" N" 104.1(19)
N(1') Mn" N" 106.3(18)
O(1') Mn" N" 100.7(19)
O(2') Mn" N" 106.8(19)
Mn' O(2') C(16') 126.5(5)
Mn' O(1') C(1') 128.4(5)
C(10') N(2') C(9') 122.2(7)
Mn' N(2') C(10') 121.6(5)
Mn' N(2') C(9') 116.1(4)
C(8') N(1') C(7') 119.9(6)
Mn' N(1') C(7') 125.4(5)
Mn' N(1') C(8') 114.1(4)
O(2') C(16') C(15') 120.7(8)
O(2') C(16') C(11') 118.9(8)
C(15') C(16') C(11') 120.2(8)
C(15') C(16') C(11') 120.2(8)
O(1) C(1) C(6) 124.4(8)
O(1) C(1) C(2) 117.8(8)
C(2) C(1) C(6) 117.8(8)
C(1) C(2) C(3) 115.7(8)
C(3) C(2) C(17) 122.1(8)
C(1) C(2) C(17) 122.2(8)
C(2) C(3) C(4) 126.0(8)
C(3) C(4) C(5) 118.5(8)
C(3) C(4) C(21) 121.4(8)
C(5) C(4) C(2) 120.1(8)
C(4) C(5) C(6) 119.0(8)
C(1) C(6) C(5) 122.9(8)
C(1) C(6) C(7) 121.4(8)
C(5) C(6) C(7) 115.7(8)
N(1) C(7) C(6) 124.0(8)
N(1) C(8) C(22) 117.6(6)
N(1) C(8) C(9) 105.4(5)
C(9) C(8) C(22) 112.9(6)
N(2) C(9) C(28) 114.1(6)
N(2) C(9) C(8) 106.2(5)
C(8) C(9) C(28) 112.1(6)
N(2) C(10) C(11) 126.7(7)
C(10) C(11) C(16) 123.6(7)
C(10) C(11) C(12) 115.5(7)
C(12) C(11) C(16) 120.5(8)
C(11) C(12) C(13) 120.0(9)
C(12) C(13) C(14) 118.9(9)
C(12) C(13) C(34) 121.4(9)
C(14) C(13) C(34) 119.6(8)
C(13) C(14) C(15) 122.6(9)
C(14) C(15) C(16) 118.9(8)
C(16) C(15) C(35) 120.7(8)
C(14) C(15) C(35) 120.0(8)
O(2) C(16) C(15) 121.6(8)
O(2) C(16) C(11) 119.7(8)
C(11) C(16) C(15) 118.6(8)
C(18) C(17) C(20) 109.1(7)
C(2) C(17) C(20) 112.5(7)
C(19) C(17) C(20) 107.0(7)
C(2) C(17) C(18) 109.7(7)
C(18) C(17) C(19) 109.7(7)
C(2) C(17) C(19) 108.7(7)
C(23) C(22) C(27) 118.7(7)
C(8) C(22) C(23) 119.7(7)
C(8) C(22) C(27) 121.6(6)
C(22) C(23) C(24) 121.1(7)
C(23) C(24) C(25) 120.0(7)
C(24) C(25) C(26) 119.3(8)
C(25) C(26) C(27) 119.3(7)
C(22) C(27) C(26) 121.5(7)
C(29) C(28) C(33) 119.0(7)
C(9) C(28) C(33) 119.9(7)
C(9) C(28) C(29) 121.0(7)
C(28) C(29) C(30) 120.5(7)
C(29) C(30) C(31) 121.0(7)
C(30) C(31) C(32) 119.5(7)
C(31) C(32) C(33) 120.3(7)
C(28) C(33) C(32) 119.6(7)
C(37) C(35) C(38) 107.3(7)
C(15) C(35) C(38) 112.9(7)
C(36) C(35) C(38) 107.3(7)
C(15) C(35) C(37) 109.2(7)
C(36) C(35) C(37) 109.4(7)
C(15) C(35) C(36) 110.7(7)
C(10') N(2') C(9') 122.2(7)
C(8') N(1') C(7') 119.9(6)
O(2') C(16') C(15') 120.7(8)
O(2') C(16') C(11') 118.9(8)
C(15') C(16') C(11') 120.2(8)
C(16') C(15') C(14') 118.5(8)
C(14') C(15') C(35') 121.7(8)
C(16') C(15') C(35') 119.8(8)
C(15') C(14') C(13') 122.9(8)
C(14') C(13') C(12') 116.6(8)
C(12') C(13') C(34') 122.8(8)
C(14') C(13') C(34') 120.6(8)
C(13') C(12') C(11') 124.9(9)
C(12') C(11') C(10') 118.7(8)
C(16') C(11') C(10') 123.6(7)
C(16') C(11') C(12') 116.8(8)
N(2') C(10') C(11') 126.7(8)
N(2') C(9') C(28') 116.7(5)
N(2') C(9') C(8') 105.1(5)
C(8') C(9') C(28') 115.6(6)
N(1') C(8') C(22') 115.7(6)
N(1') C(8') C(9') 104.9(5)
C(9') C(8') C(22') 114.6(6)
N(1') C(7') C(6') 126.0(7)
C(5') C(6') C(1') 120.6(8)
C(7') C(6') C(1') 121.4(7)
C(7') C(6') C(5') 118.0(7)
C(6') C(5') C(4') 121.5(8)
C(5') C(4') C(3') 117.1(8)
C(5') C(4') C(21') 121.9(9)
C(3') C(4') C(21') 121.0(8)
C(4') C(3') C(2') 127.1(9)
C(3') C(2') C(1') 115.2(9)
C(3') C(2') C(17') 123.1(8)
C(1') C(2') C(17') 121.6(8)
O(1') C(1') C(6') 123.5(8)
O(1') C(1') C(2') 118.1(8)
C(6') C(1') C(2') 118.5(8)
C(15') C(35') C(37') 113.0(7)
C(37') C(35') C(38') 106.5(7)
C(36') C(35') C(37') 109.9(7)
C(15') C(35') C(38') 111.6(7)
C(15') C(35') C(36') 108.7(7)
C(36') C(35') C(38') 106.9(7)
C(29') C(28') C(33') 117.1(7)
C(9') C(28') C(33') 119.5(6)
C(9') C(28') C(29') 123.3(7)
C(28') C(29') C(30') 121.4(7)
C(29') C(30') C(31') 120.9(7)
C(30') C(31') C(32') 120.9(8)
C(31') C(32') C(33') 118.1(7)
C(28') C(33') C(32') 121.6(7)
C(23') C(22') C(27') 119.4(7)
C(8') C(22') C(23') 121.2(7)
C(8') C(22') C(27') 119.4(7)
C(22') C(23') C(24') 119.7(7)
C(23') C(24') C(25') 121.1(7)
C(24') C(25') C(26') 119.6(7)
C(25') C(26') C(27') 119.8(7)
C(22') C(27') C(26') 120.3(7)
C(2') C(17') C(18') 109.7(6)
C(2') C(17') C(19') 112.7(7)
C(2') C(17') C(20') 111.9(7)
C(18') C(17') C(19') 110.0(7)
C(18') C(17') C(20') 104.8(6)
C(19') C(17') C(20') 107.6(6)

loop_
_geom_bond_atom_site_label_1
_geom_bond_atom_site_label_2
_geom_bond_distance
Mn N 1.541(6)
Mn O(1) 1.909(6)
Mn O(2) 1.923(6)
Mn N(1) 1.949(6)
Mn N(2) 1.961(6)
O(1) C(1) 1.314(9)
O(2) C(16) 1.325(9)
N(1) C(7) 1.283(9)
N(1) C(8) 1.494(9)
N(2) C(10) 1.296(8)
N(2) C(9) 1.482(9)
Mn' N' 1.533(7)
Mn' O(1') 1.896(5)
Mn' O(2') 1.907(6)
Mn' N(1') 1.948(6)
Mn' N(2') 1.974(7)
Mn' Mn" 0.975(10)
N(2') Mn" 1.842(10)
N(1') Mn" 1.929(10)
O(1') Mn" 1.949(10)
O(2') Mn" 2.000(10)
Mn" N" 1.357(42)
O(2') C(16') 1.345(9)
O(1') C(1') 1.330(9)
N(2') C(10') 1.313(10)
N(2') C(9') 1.470(8)
N(1') C(7') 1.315(8)
N(1') C(8') 1.479(9)
C(16') C(15') 1.430(12)
C(16') C(11') 1.436(12)
O(1) C(1) 1.314(9)
C(1) C(6) 1.410(12)
C(1) C(2) 1.429(12)
C(2) C(3) 1.435(11)
C(2) C(17) 1.528(12)
C(3) C(4) 1.348(12)
C(4) C(5) 1.378(11)
C(4) C(21) 1.512(11)
C(5) C(6) 1.420(11)
C(6) C(7) 1.446(11)
N(1) C(7) 1.283(9)
N(1) C(8) 1.494(9)
C(8) C(22) 1.514(10)
C(8) C(9) 1.556(8)
N(2) C(9) 1.482(9)
C(9) C(28) 1.512(11)
N(2) C(10) 1.296(8)
C(10) C(11) 1.403(11)
C(11) C(16) 1.415(12)
C(11) C(12) 1.444(11)
C(12) C(13) 1.376(13)
C(13) C(14) 1.391(12)
C(13) C(34) 1.497(12)
C(14) C(15) 1.418(12)
C(15) C(16) 1.403(12)
C(15) C(35) 1.556(12)
O(2) C(16) 1.325(9)
C(17) C(20) 1.515(12)
C(17) C(18) 1.515(11)
C(17) C(19) 1.550(12)
C(22) C(23) 1.362(9)
C(22) C(27) 1.381(10)
C(23) C(24) 1.383(11)
C(24) C(25) 1.385(11)
C(25) C(26) 1.389(11)
C(26) C(27) 1.376(11)
C(28) C(33) 1.388(10)
C(28) C(29) 1.386(10)
C(29) C(30) 1.381(10)
C(30) C(31) 1.381(10)
C(31) C(32) 1.362(11)
C(32) C(33) 1.426(10)
C(35) C(38) 1.530(12)
C(35) C(37) 1.523(12)
C(35) C(36) 1.562(11)
O(2') C(16') 1.345(9)
O(1') C(1') 1.330(9)
N(2') C(10') 1.313(10)
N(2') C(9') 1.470(8)
N(1') C(7') 1.315(8)
N(1') C(8') 1.479(9)
C(16') C(15') 1.430(12)
C(16') C(11') 1.436(12)
C(15') C(14') 1.361(11)
C(15') C(35') 1.533(12)
C(14') C(13') 1.464(12)
C(13') C(12') 1.331(11)
C(13') C(34') 1.519(11)
C(12') C(11') 1.424(11)
C(11') C(10') 1.382(11)
C(9') C(28') 1.488(10)
C(9') C(8') 1.528(9)
C(8') C(22') 1.507(10)
C(7') C(6') 1.424(11)
C(6') C(1') 1.422(12)
C(6') C(5') 1.413(10)
C(5') C(4') 1.336(12)
C(4') C(3') 1.412(13)
C(4') C(21') 1.542(12)
C(3') C(2') 1.355(12)
C(2') C(1') 1.464(12)
C(2') C(17') 1.497(12)
C(35') C(37') 1.506(12)
C(35') C(38') 1.549(12)
C(35') C(36') 1.556(11)
C(28') C(33') 1.394(10)
C(28') C(29') 1.408(9)
C(29') C(30') 1.351(10)
C(30') C(31') 1.381(12)
C(31') C(32') 1.373(11)
C(32') C(33') 1.418(11)
C(22') C(23') 1.371(11)
C(22') C(27') 1.409(10)
C(23') C(24') 1.404(9)
C(24') C(25') 1.370(10)
C(25') C(26') 1.393(10)
C(26') C(27') 1.389(9)
C(17') C(18') 1.518(10)
C(17') C(19') 1.542(12)
C(17') C(20') 1.564(12)
